data_4318317
loop_
_publ_author_name
'Wolfgang Kaim'
'Akbey Dogan'
'Matthias Wanner'
'Axel Klein'
'Ioannis Tiritiris'
'Thomas Schleid'
'Derk J. Stufkens'
'Theo L. Snoeck'
'Eric J. L. McInnes'
'Jan Fiedler'
'Stanislav Z\'ali\<s'

_publ_contact_author
;
   'Prof. Dr. W. Kaim'
   'Institut fuer Anorganische Chemie'
   'Universitaet Stuttgart'
   'Pfaffenwaldring 55'
   'D-70550 Stuttgart'
   'Germany'
;
_publ_contact_author_email kaim@iac.uni-stuttgart.de
_publ_contact_author_fax '049 711 685-4165'
_publ_contact_author_phone '049 711 685-4240'
_publ_section_title
;
 Reduced and Excited States of (bpym)[PtCl2]n (bpym = 2,2'-Bipyrimidine;
 n= 1, 2): Experiments and DFT Calculations
;
_journal_name_full 'Inorganic Chemistry'
_journal_page_first 4139
_journal_page_last 4148
_journal_paper_doi 10.1021/ic020158f
_journal_volume 41
_journal_year 2002
_chemical_formula_sum 'C8 H6 Cl2 N4 Pt'
_chemical_formula_weight 424.16
_chemical_name_common (2,2'-Bipyrimidine)dichloroplatinum(II)
_chemical_name_systematic
; 
 ? 
;
_space_group_IT_number 14
_symmetry_cell_setting monoclinic
_symmetry_space_group_name_Hall '-P 2ybc'
_symmetry_space_group_name_H-M 'P 1 21/c 1'
_atom_sites_solution_hydrogens geom
_atom_sites_solution_primary direct
_atom_sites_solution_secondary difmap
_audit_creation_method SHELXL-93
_cell_angle_alpha 90.00
_cell_angle_beta 102.906(8)
_cell_angle_gamma 90.00
_cell_formula_units_Z 8
_cell_length_a 15.2013(12)
_cell_length_b 20.7634(16)
_cell_length_c 6.7942(5)
_cell_measurement_reflns_used 13346
_cell_measurement_temperature 293(2)
_cell_measurement_theta_max 48.2
_cell_measurement_theta_min 3.4
_cell_volume 2090.3(3)
_computing_cell_refinement 'STOE DIF4'
_computing_data_collection 'STOE DIF4'
_computing_data_reduction 'STOE REDU4'
_computing_molecular_graphics 'DIAMOND (Bergerhoff, 1995)'
_computing_publication_material 'SHELXL-93 (Sheldrick, 1993)'
_computing_structure_refinement 'SHELXL-93 (Sheldrick, 1993)'
_computing_structure_solution 'SHELXS-86 (Sheldrick, 1990)'
_diffrn_ambient_temperature 293(2)
_diffrn_measured_fraction_theta_full 0.911
_diffrn_measured_fraction_theta_max 0.911
_diffrn_measurement_device_type 'STOE IPDS'
_diffrn_measurement_method phi
_diffrn_radiation_monochromator graphite
_diffrn_radiation_source 'fine-focus sealed tube'
_diffrn_radiation_type MoK\a
_diffrn_radiation_wavelength 0.71069
_diffrn_reflns_av_R_equivalents 0.1003
_diffrn_reflns_av_sigmaI/netI 0.1288
_diffrn_reflns_limit_h_max 17
_diffrn_reflns_limit_h_min -17
_diffrn_reflns_limit_k_max 23
_diffrn_reflns_limit_k_min -23
_diffrn_reflns_limit_l_max 7
_diffrn_reflns_limit_l_min -7
_diffrn_reflns_number 13346
_diffrn_reflns_theta_full 24.08
_diffrn_reflns_theta_max 24.08
_diffrn_reflns_theta_min 1.69
_exptl_absorpt_coefficient_mu 13.904
_exptl_absorpt_correction_type none
_exptl_crystal_colour red
_exptl_crystal_density_diffrn 2.696
_exptl_crystal_density_method 'not measured'
_exptl_crystal_description lath-shaped
_exptl_crystal_F_000 1552
_refine_diff_density_max 1.052
_refine_diff_density_min -0.980
_refine_diff_density_rms 0.144
_refine_ls_extinction_method none
_refine_ls_goodness_of_fit_ref 0.651
_refine_ls_hydrogen_treatment mixed
_refine_ls_matrix_type full
_refine_ls_number_parameters 271
_refine_ls_number_reflns 3117
_refine_ls_number_restraints 0
_refine_ls_restrained_S_all 0.651
_refine_ls_R_factor_all 0.0897
_refine_ls_R_factor_gt 0.0346
_refine_ls_shift/su_max 0.001
_refine_ls_shift/su_mean 0.000
_refine_ls_structure_factor_coef Fsqd
_refine_ls_weighting_details 'w=1/[\s^2^(Fo^2^)+(0.0000P)^2^+0.0000P] where P=(Fo^2^+2Fc^2^)/3'
_refine_ls_weighting_scheme calc
_refine_ls_wR_factor_gt 0.0434
_refine_ls_wR_factor_ref 0.0503
_reflns_number_gt 1533
_reflns_number_total 3117
_reflns_threshold_expression >2sigma(I)
_cod_data_source_file ic020158f.cif
_cod_data_source_block bpyptcl2
_cod_depositor_comments
;
The following automatic conversions were performed:

'_refine_ls_weighting_scheme' value 'calc
w=1/[\s^2^(Fo^2^)+(0.0000P)^2^+0.0000P] where P=(Fo^2^+2Fc^2^)/3' was
changed to 'calc'. New tag '_refine_ls_weighting_details' was
created. The value of the new tag was set to
'w=1/[\s^2^(Fo^2^)+(0.0000P)^2^+0.0000P] where P=(Fo^2^+2Fc^2^)/3'.

Automatic conversion script
Id: cif_fix_values 3143 2015-03-26 13:38:13Z robertas 

The following automatic conversions were performed:
data name '_publ_contact_autor' replaced with '_publ_contact_author'
as specified in the replacement file
'/home/antanas/src/cod-tools/trunk/data/replacement-values/replacement_tags.lst'.

Automatic conversion script
Id: cif_correct_tags 4998 2017-03-02 13:24:31Z antanas 
;
_cod_database_code 4318317

loop_
_symmetry_equiv_pos_as_xyz
'x, y, z'
'-x, y+1/2, -z+1/2'
'-x, -y, -z'
'x, -y-1/2, z-1/2'

loop_
_atom_site_label
_atom_site_type_symbol
_atom_site_fract_x
_atom_site_fract_y
_atom_site_fract_z
_atom_site_U_iso_or_equiv
_atom_site_adp_type
_atom_site_occupancy
_atom_site_calc_flag
_atom_site_refinement_flags
_atom_site_disorder_assembly
_atom_site_disorder_group
Pt1 Pt 0.05928(3) 0.72922(3) 0.42924(8) 0.05089(16) Uani 1 d . . .
Pt2 Pt 0.49737(5) 0.48563(2) 0.24752(13) 0.04371(14) Uani 1 d . . .
Cl1 Cl 0.0166(3) 0.62345(14) 0.4159(6) 0.0649(12) Uani 1 d . . .
Cl2 Cl 0.2067(2) 0.69754(16) 0.4707(6) 0.0727(12) Uani 1 d . . .
Cl3 Cl 0.5152(3) 0.37680(13) 0.2387(7) 0.0708(13) Uani 1 d . . .
Cl4 Cl 0.3451(3) 0.47252(15) 0.1318(7) 0.0641(12) Uani 1 d . . .
N1 N 0.0836(8) 0.8231(5) 0.4334(15) 0.047(3) Uani 1 d . . .
N2 N 0.0653(6) 0.2655(5) 0.0894(18) 0.065(3) Uani 1 d . . .
N3 N 0.1503(8) 0.3623(5) 0.1120(18) 0.061(3) Uani 1 d . . .
N4 N 0.0110(8) 0.9259(5) 0.4113(18) 0.062(3) Uani 1 d . . .
N5 N 0.5070(9) 0.0809(4) 0.2343(18) 0.042(3) Uani 1 d . . .
N6 N 0.3714(7) 0.0032(5) 0.1480(15) 0.039(3) Uani 1 d . . .
N7 N 0.2667(7) 0.0892(4) 0.0755(16) 0.048(3) Uani 1 d . . .
N8 N 0.4139(7) 0.1740(5) 0.1806(19) 0.061(3) Uani 1 d . . .
C1 C 0.0114(9) 0.8628(6) 0.414(2) 0.048(4) Uani 1 d . . .
C2 C 0.0758(10) 0.3298(6) 0.097(2) 0.053(4) Uani 1 d . . .
C3 C 0.1439(8) 0.2303(7) 0.112(2) 0.057(4) Uani 1 d . . .
H3 H 0.1423 0.1856 0.1144 0.068 Uiso 1 calc R . .
C4 C 0.2253(8) 0.2624(7) 0.131(2) 0.058(4) Uani 1 d . . .
H4 H 0.2789 0.2396 0.1449 0.070 Uiso 1 calc R . .
C5 C 0.2251(10) 0.3266(8) 0.130(2) 0.080(5) Uani 1 d . . .
H5 H 0.2800 0.3478 0.1424 0.096 Uiso 1 calc R . .
C6 C 0.0917(11) 0.9544(6) 0.435(3) 0.071(5) Uani 1 d . . .
H6 H 0.0953 0.9991 0.4403 0.085 Uiso 1 calc R . .
C7 C 0.1698(12) 0.9188(6) 0.452(2) 0.075(5) Uani 1 d . . .
H7 H 0.2252 0.9393 0.4643 0.090 Uiso 1 calc R . .
C8 C 0.1644(9) 0.8537(7) 0.450(2) 0.063(4) Uani 1 d . . .
H8 H 0.2167 0.8294 0.4606 0.076 Uiso 1 calc R . .
C9 C 0.4264(9) 0.1108(5) 0.187(2) 0.043(3) Uani 1 d . . .
C10 C 0.3467(9) 0.0679(5) 0.1330(19) 0.037(3) Uani 1 d . . .
C11 C 0.2025(9) 0.0471(7) 0.016(2) 0.074(5) Uani 1 d . . .
H11 H 0.1439 0.0616 -0.0340 0.088 Uiso 1 calc R . .
C12 C 0.2184(11) 0.9827(7) 0.026(2) 0.074(5) Uani 1 d . . .
H12 H 0.1715 0.9533 -0.0114 0.089 Uiso 1 calc R . .
C13 C 0.3015(9) 0.9635(6) 0.089(2) 0.050(4) Uani 1 d . . .
H13 H 0.3128 0.9194 0.0938 0.060 Uiso 1 calc R . .
C14 C 0.4199(9) 0.6199(6) 0.231(2) 0.060(4) Uani 1 d . . .
H14 H 0.3629 0.6012 0.2003 0.072 Uiso 1 calc R . .
C15 C 0.4261(11) 0.6859(6) 0.240(2) 0.073(5) Uani 1 d . . .
H15 H 0.3751 0.7120 0.2148 0.088 Uiso 1 calc R . .
C16 C 0.4902(10) 0.2106(5) 0.214(2) 0.068(5) Uani 1 d . . .
H16 H 0.4839 0.2551 0.2033 0.082 Uiso 1 calc R . .

loop_
_atom_site_aniso_label
_atom_site_aniso_U_11
_atom_site_aniso_U_22
_atom_site_aniso_U_33
_atom_site_aniso_U_23
_atom_site_aniso_U_13
_atom_site_aniso_U_12
Pt1 0.0498(3) 0.0475(3) 0.0526(4) 0.0035(3) 0.0055(3) 0.0045(3)
Pt2 0.0551(3) 0.0296(2) 0.0461(4) -0.0004(3) 0.0108(3) -0.0060(3)
Cl1 0.071(3) 0.040(2) 0.080(3) 0.0042(17) 0.008(2) 0.0046(17)
Cl2 0.058(2) 0.070(2) 0.089(3) 0.009(2) 0.015(2) 0.0156(19)
Cl3 0.110(3) 0.0230(15) 0.076(3) -0.0022(19) 0.014(2) -0.005(2)
Cl4 0.058(3) 0.069(3) 0.062(3) 0.0017(18) 0.006(2) -0.0178(18)
N1 0.057(8) 0.064(7) 0.017(7) 0.000(5) 0.002(6) 0.008(6)
N2 0.041(6) 0.030(5) 0.122(11) -0.003(7) 0.011(6) -0.022(6)
N3 0.053(8) 0.052(7) 0.069(9) -0.005(6) -0.002(7) -0.007(6)
N4 0.078(10) 0.047(7) 0.066(10) 0.006(6) 0.026(7) 0.010(7)
N5 0.046(7) 0.055(7) 0.026(7) -0.008(6) 0.009(5) 0.003(7)
N6 0.040(7) 0.032(6) 0.041(8) -0.004(5) 0.000(5) 0.013(5)
N7 0.032(7) 0.043(6) 0.066(9) -0.004(5) 0.005(6) 0.003(5)
N8 0.047(8) 0.051(7) 0.082(10) 0.001(6) 0.010(7) 0.005(6)
C1 0.048(9) 0.033(7) 0.062(12) -0.008(6) 0.012(7) 0.009(7)
C2 0.054(10) 0.042(8) 0.052(11) -0.005(6) -0.010(8) 0.013(7)
C3 0.044(8) 0.066(8) 0.064(10) -0.013(8) 0.016(7) 0.010(8)
C4 0.046(9) 0.060(9) 0.066(11) 0.007(8) 0.006(7) 0.015(8)
C5 0.059(12) 0.089(12) 0.090(15) 0.027(10) 0.012(9) 0.007(9)
C6 0.061(11) 0.031(7) 0.123(16) -0.007(8) 0.024(10) -0.017(8)
C7 0.107(15) 0.047(9) 0.061(12) 0.009(7) 0.001(10) -0.031(9)
C8 0.035(9) 0.085(11) 0.065(12) 0.014(8) 0.002(8) -0.004(8)
C9 0.054(9) 0.029(7) 0.045(10) -0.014(6) 0.008(7) 0.016(7)
C10 0.057(10) 0.030(7) 0.029(9) -0.005(5) 0.018(7) -0.007(7)
C11 0.044(9) 0.072(11) 0.097(14) 0.022(9) -0.003(9) -0.016(9)
C12 0.076(13) 0.053(10) 0.084(13) -0.007(8) -0.004(9) -0.007(9)
C13 0.050(10) 0.048(8) 0.046(11) 0.010(7) -0.002(7) -0.008(8)
C14 0.044(9) 0.071(10) 0.060(12) 0.006(8) 0.000(8) -0.013(8)
C15 0.093(13) 0.023(8) 0.091(14) 0.009(7) -0.004(10) 0.012(8)
C16 0.065(10) 0.007(5) 0.122(15) 0.004(6) -0.004(9) 0.005(7)

loop_
_atom_type_symbol
_atom_type_description
_atom_type_scat_dispersion_real
_atom_type_scat_dispersion_imag
_atom_type_scat_source
Pt Pt -1.7033 8.3905 'International Tables Vol C Tables 4.2.6.8 and 6.1.1.4'
Cl Cl 0.1484 0.1585 'International Tables Vol C Tables 4.2.6.8 and 6.1.1.4'
N N 0.0061 0.0033 'International Tables Vol C Tables 4.2.6.8 and 6.1.1.4'
C C 0.0033 0.0016 'International Tables Vol C Tables 4.2.6.8 and 6.1.1.4'
H H 0.0000 0.0000 'International Tables Vol C Tables 4.2.6.8 and 6.1.1.4'

loop_
_geom_angle_atom_site_label_1
_geom_angle_atom_site_label_2
_geom_angle_atom_site_label_3
_geom_angle
_geom_angle_site_symmetry_1
_geom_angle_site_symmetry_3
_geom_angle_publ_flag
N1 Pt1 N2 78.7(5) . 2 ?
N1 Pt1 Cl1 174.4(3) . . ?
N2 Pt1 Cl1 95.8(3) 2 . ?
N1 Pt1 Cl2 96.1(3) . . ?
N2 Pt1 Cl2 173.9(3) 2 . ?
Cl1 Pt1 Cl2 89.43(13) . . ?
N5 Pt2 N6 80.8(5) 2_655 2_655 ?
N5 Pt2 Cl3 175.1(4) 2_655 . ?
N6 Pt2 Cl3 94.3(3) 2_655 . ?
N5 Pt2 Cl4 95.4(4) 2_655 . ?
N6 Pt2 Cl4 176.2(3) 2_655 . ?
Cl3 Pt2 Cl4 89.45(13) . . ?
C1 N1 C8 114.7(11) . . ?
C1 N1 Pt1 116.9(9) . . ?
C8 N1 Pt1 128.4(9) . . ?
C2 N2 C3 115.4(11) . . ?
C2 N2 Pt1 118.4(9) . 2_545 ?
C3 N2 Pt1 126.0(9) . 2_545 ?
C2 N3 C5 115.2(12) . . ?
C1 N4 C6 116.0(12) . . ?
C9 N5 C14 115.7(10) . 2_645 ?
C9 N5 Pt2 115.7(9) . 2_645 ?
C14 N5 Pt2 128.6(10) 2_645 2_645 ?
C13 N6 C10 113.0(11) 1_545 . ?
C13 N6 Pt2 131.3(9) 1_545 2_645 ?
C10 N6 Pt2 115.7(8) . 2_645 ?
C10 N7 C11 117.4(11) . . ?
C9 N8 C16 115.8(11) . . ?
N4 C1 N1 127.7(12) . . ?
N4 C1 C2 117.4(11) . 2 ?
N1 C1 C2 114.8(11) . 2 ?
N3 C2 N2 127.7(12) . . ?
N3 C2 C1 121.1(11) . 2_545 ?
N2 C2 C1 111.2(12) . 2_545 ?
N2 C3 C4 119.3(13) . . ?
N2 C3 H3 120.4 . . ?
C4 C3 H3 120.4 . . ?
C5 C4 C3 118.7(13) . . ?
C5 C4 H4 120.6 . . ?
C3 C4 H4 120.6 . . ?
C4 C5 N3 123.6(14) . . ?
C4 C5 H5 118.2 . . ?
N3 C5 H5 118.2 . . ?
N4 C6 C7 121.5(12) . . ?
N4 C6 H6 119.3 . . ?
C7 C6 H6 119.3 . . ?
C8 C7 C6 118.9(14) . . ?
C8 C7 H7 120.5 . . ?
C6 C7 H7 120.5 . . ?
C7 C8 N1 121.2(14) . . ?
C7 C8 H8 119.4 . . ?
N1 C8 H8 119.4 . . ?
N8 C9 N5 125.5(11) . . ?
N8 C9 C10 118.9(11) . . ?
N5 C9 C10 115.5(10) . . ?
N7 C10 N6 125.6(11) . . ?
N7 C10 C9 122.7(10) . . ?
N6 C10 C9 111.7(11) . . ?
N7 C11 C12 122.1(13) . 1_545 ?
N7 C11 H11 119.0 . . ?
C12 C11 H11 119.0 1_545 . ?
C13 C12 C11 117.9(14) . 1_565 ?
C13 C12 H12 121.1 . . ?
C11 C12 H12 121.1 1_565 . ?
C12 C13 N6 124.0(13) . 1_565 ?
C12 C13 H13 118.0 . . ?
N6 C13 H13 118.0 1_565 . ?
N5 C14 C15 123.0(13) 2_655 . ?
N5 C14 H14 118.5 2_655 . ?
C15 C14 H14 118.5 . . ?
C16 C15 C14 116.3(13) 2_655 . ?
C16 C15 H15 121.9 2_655 . ?
C14 C15 H15 121.9 . . ?
C15 C16 N8 123.5(10) 2_645 . ?
C15 C16 H16 118.2 2_645 . ?
N8 C16 H16 118.2 . . ?

loop_
_geom_bond_atom_site_label_1
_geom_bond_atom_site_label_2
_geom_bond_distance
_geom_bond_site_symmetry_2
_geom_bond_publ_flag
Pt1 N1 1.983(10) . ?
Pt1 N2 2.015(9) 2 ?
Pt1 Cl1 2.286(3) . ?
Pt1 Cl2 2.291(4) . ?
Pt2 N5 1.984(9) 2_655 ?
Pt2 N6 1.995(10) 2_655 ?
Pt2 Cl3 2.278(3) . ?
Pt2 Cl4 2.289(4) . ?
N1 C1 1.356(14) . ?
N1 C8 1.365(15) . ?
N2 C2 1.344(14) . ?
N2 C3 1.379(14) . ?
N2 Pt1 2.015(9) 2_545 ?
N3 C2 1.303(15) . ?
N3 C5 1.340(15) . ?
N4 C1 1.310(12) . ?
N4 C6 1.340(15) . ?
N5 C9 1.347(14) . ?
N5 C14 1.351(15) 2_645 ?
N5 Pt2 1.984(9) 2_645 ?
N6 C13 1.333(14) 1_545 ?
N6 C10 1.394(13) . ?
N6 Pt2 1.995(9) 2_645 ?
N7 C10 1.270(14) . ?
N7 C11 1.306(14) . ?
N8 C9 1.325(13) . ?
N8 C16 1.363(15) . ?
C1 C2 1.480(17) 2 ?
C2 C1 1.480(17) 2_545 ?
C3 C4 1.384(15) . ?
C3 H3 0.9300 . ?
C4 C5 1.334(17) . ?
C4 H4 0.9300 . ?
C5 H5 0.9300 . ?
C6 C7 1.380(18) . ?
C6 H6 0.9300 . ?
C7 C8 1.355(16) . ?
C7 H7 0.9300 . ?
C8 H8 0.9300 . ?
C9 C10 1.483(16) . ?
C11 C12 1.356(16) 1_545 ?
C11 H11 0.9300 . ?
C12 C13 1.303(16) . ?
C12 C11 1.356(16) 1_565 ?
C12 H12 0.9300 . ?
C13 N6 1.333(14) 1_565 ?
C13 H13 0.9300 . ?
C14 N5 1.351(15) 2_655 ?
C14 C15 1.375(15) . ?
C14 H14 0.9300 . ?
C15 C16 1.343(16) 2_655 ?
C15 H15 0.9300 . ?
C16 C15 1.343(16) 2_645 ?
C16 H16 0.9300 . ?
